data_7034909
loop_
_publ_author_name
'Chan, Kin-Cheung'
'Chu, Wing-Kin'
'Yiu, Shek-Man'
'Ko, Chi-Chiu'

_publ_section_title
;
 Synthesis, characterization, photophysics and electrochemical study of
 luminescent iridium(iii) complexes with isocyanoborate ligands.
;
_journal_issue 34
_journal_name_full 'Dalton transactions (Cambridge, England : 2003)'
_journal_page_first 15135
_journal_page_last 15144
_journal_paper_doi 10.1039/c5dt00904a
_journal_volume 44
_journal_year 2015
_chemical_formula_moiety 'C48 H16 B Cl F19 Ir N4, 0.5(C H2 Cl2)'
_chemical_formula_sum 'C48.5 H17 B Cl2 F19 Ir N4'
_chemical_formula_weight 1290.57
_space_group_crystal_system monoclinic
_space_group_IT_number 14
_space_group_name_Hall '-P 2ybc'
_space_group_name_H-M_alt 'P 1 21/c 1'
_symmetry_space_group_name_Hall '-P 2ybc'
_symmetry_space_group_name_H-M 'P 1 21/c 1'
_atom_sites_solution_hydrogens geom
_atom_sites_solution_primary direct
_atom_sites_solution_secondary difmap
_audit_creation_date
;
'Fri Jul 18 17:17:09 2014'
;
_audit_creation_method
;
CrysAlisPro, Oxford Diffraction Ltd.,
Version 1.171.35.21 (release 20-01-2012 CrysAlis171 .NET)
(compiled Jan 23 2012,18:06:46)
;
_audit_update_record
;
2015-02-23 deposited with the CCDC.
2015-03-25 downloaded from the CCDC.
;
_cell_angle_alpha 90.0
_cell_angle_beta 112.2864(15)
_cell_angle_gamma 90.0
_cell_formula_units_Z 4
_cell_length_a 21.9289(3)
_cell_length_b 13.81974(14)
_cell_length_c 16.7040(2)
_cell_measurement_reflns_used 10938
_cell_measurement_temperature 173(2)
_cell_measurement_theta_max 71.6234
_cell_measurement_theta_min 3.8668
_cell_volume 4684.03(11)
_computing_cell_refinement
;
CrysAlisPro, Agilent Technologies,
Version 1.171.35.21 (release 20-01-2012 CrysAlis171 .NET)
(compiled Jan 23 2012,18:06:46)
;
_computing_data_collection
;
CrysAlisPro, Agilent Technologies,
Version 1.171.35.21 (release 20-01-2012 CrysAlis171 .NET)
(compiled Jan 23 2012,18:06:46)
;
_computing_data_reduction
;
CrysAlisPro, Agilent Technologies,
Version 1.171.35.21 (release 20-01-2012 CrysAlis171 .NET)
(compiled Jan 23 2012,18:06:46)
;
_computing_molecular_graphics 'Olex2 (Dolomanov et al., 2009)'
_computing_publication_material 'Olex2 (Dolomanov et al., 2009)'
_computing_structure_refinement 'XL (Sheldrick, 2008)'
_computing_structure_solution 'SHELXS-97 (Sheldrick, 1990)'
_diffrn_ambient_temperature 173(2)
_diffrn_detector_area_resol_mean 16.1270
_diffrn_measured_fraction_theta_full 0.997
_diffrn_measured_fraction_theta_max 0.997
_diffrn_measurement_details
;
  1 omega   -2.00   54.00   1.0000    6.0000
omega____ theta____ kappa____ phi______ frames
    -        0.0000   57.0000   30.0000 56

  2 omega  -24.00   39.00   1.0000    6.0000
omega____ theta____ kappa____ phi______ frames
    -        0.0000  -99.0000  -90.0000 63

  3 omega   34.00   60.00   1.0000   24.0000
omega____ theta____ kappa____ phi______ frames
    -       55.0000   57.0000   60.0000 26

  4 omega   44.00  125.00   1.0000   24.0000
omega____ theta____ kappa____ phi______ frames
    -       55.0000   77.0000  -30.0000 81

  5 omega   98.00  124.00   1.0000   24.0000
omega____ theta____ kappa____ phi______ frames
    -       55.0000   57.0000   60.0000 26

  6 omega   -3.00   95.00   1.0000   24.0000
omega____ theta____ kappa____ phi______ frames
    -       55.0000 -125.0000  -30.0000 98

  7 omega -131.00 -105.00   1.0000   48.0000
omega____ theta____ kappa____ phi______ frames
    -      -64.0000 -142.0000 -131.0000 26

  8 omega -108.00  -56.00   1.0000   48.0000
omega____ theta____ kappa____ phi______ frames
    -      -64.0000  178.0000  120.0000 52

  9 omega   38.00   71.00   1.0000   48.0000
omega____ theta____ kappa____ phi______ frames
    -      110.0000  -25.0000  -90.0000 33

 10 omega   43.00   72.00   1.0000   48.0000
omega____ theta____ kappa____ phi______ frames
    -      110.0000  -25.0000  120.0000 29

 11 omega   37.00   71.00   1.0000   48.0000
omega____ theta____ kappa____ phi______ frames
    -      110.0000  -25.0000 -180.0000 34

 12 omega   48.00   74.00   1.0000   48.0000
omega____ theta____ kappa____ phi______ frames
    -      110.0000  -88.0000   83.0000 26

 13 omega   51.00  130.00   1.0000   48.0000
omega____ theta____ kappa____ phi______ frames
    -      110.0000  -63.0000 -180.0000 79

 14 omega   40.00   67.00   1.0000   48.0000
omega____ theta____ kappa____ phi______ frames
    -      110.0000  -88.0000    0.0000 27

 15 omega   39.00   72.00   1.0000   48.0000
omega____ theta____ kappa____ phi______ frames
    -      110.0000  -25.0000 -120.0000 33

 16 omega  128.00  176.00   1.0000   48.0000
omega____ theta____ kappa____ phi______ frames
    -      110.0000   63.0000  150.0000 48

 17 omega   38.00   70.00   1.0000   48.0000
omega____ theta____ kappa____ phi______ frames
    -      110.0000  -25.0000  150.0000 32

 18 omega   39.00   65.00   1.0000   48.0000
omega____ theta____ kappa____ phi______ frames
    -      110.0000  -37.0000  -90.0000 26

 19 omega   39.00   72.00   1.0000   48.0000
omega____ theta____ kappa____ phi______ frames
    -      110.0000  -25.0000 -150.0000 33

 20 omega   72.00  125.00   1.0000   48.0000
omega____ theta____ kappa____ phi______ frames
    -      110.0000  -88.0000    0.0000 53

 21 omega   80.00  146.00   1.0000   48.0000
omega____ theta____ kappa____ phi______ frames
    -      110.0000  -88.0000   83.0000 66

 22 omega   92.00  118.00   1.0000   48.0000
omega____ theta____ kappa____ phi______ frames
    -      110.0000  -88.0000   44.0000 26

 23 omega   46.00   71.00   1.0000   48.0000
omega____ theta____ kappa____ phi______ frames
    -      110.0000  -88.0000   44.0000 25

 24 omega  -21.00   69.00   1.0000    6.0000
omega____ theta____ kappa____ phi______ frames
    -        0.0000   57.0000  -60.0000 90

 25 omega  -70.00  -39.00   1.0000    6.0000
omega____ theta____ kappa____ phi______ frames
    -        0.0000  -77.0000 -180.0000 31
;
_diffrn_measurement_device_type 'Xcalibur, Sapphire3, Gemini ultra'
_diffrn_measurement_method '\w scans'
_diffrn_orient_matrix_UB_11 -0.0624334000
_diffrn_orient_matrix_UB_12 0.0238011000
_diffrn_orient_matrix_UB_13 -0.0797577000
_diffrn_orient_matrix_UB_21 -0.0159090000
_diffrn_orient_matrix_UB_22 -0.1087468000
_diffrn_orient_matrix_UB_23 -0.0141168000
_diffrn_orient_matrix_UB_31 -0.0401320000
_diffrn_orient_matrix_UB_32 0.0061140000
_diffrn_orient_matrix_UB_33 0.0581232000
_diffrn_radiation_monochromator mirror
_diffrn_radiation_type CuK\a
_diffrn_radiation_wavelength 1.54178
_diffrn_reflns_av_R_equivalents 0.0206
_diffrn_reflns_av_unetI/netI 0.0512
_diffrn_reflns_limit_h_max 19
_diffrn_reflns_limit_h_min -26
_diffrn_reflns_limit_k_max 16
_diffrn_reflns_limit_k_min -13
_diffrn_reflns_limit_l_max 20
_diffrn_reflns_limit_l_min -15
_diffrn_reflns_number 21237
_diffrn_reflns_theta_full 66.99
_diffrn_reflns_theta_max 66.99
_diffrn_reflns_theta_min 3.87
_diffrn_source 'Enhance Ultra (Cu) X-ray Source'
_exptl_absorpt_coefficient_mu 7.638
_exptl_absorpt_correction_T_max 1.00000
_exptl_absorpt_correction_T_min 0.59271
_exptl_absorpt_correction_type multi-scan
_exptl_absorpt_process_details
;
CrysAlisPro, Agilent Technologies,
Version 1.171.35.21 (release 20-01-2012 CrysAlis171 .NET)
(compiled Jan 23 2012,18:06:46)
Empirical absorption correction using spherical harmonics,
 implemented in SCALE3 ABSPACK scaling algorithm.
;
_exptl_crystal_colour yellow
_exptl_crystal_density_diffrn 1.830
_exptl_crystal_density_method 'not measured'
_exptl_crystal_description block
_exptl_crystal_F_000 2492
_exptl_crystal_size_max 0.22
_exptl_crystal_size_mid 0.11
_exptl_crystal_size_min 0.02
_refine_diff_density_max 1.285
_refine_diff_density_min -1.010
_refine_diff_density_rms 0.105
_refine_ls_extinction_method none
_refine_ls_goodness_of_fit_ref 1.059
_refine_ls_hydrogen_treatment constr
_refine_ls_matrix_type full
_refine_ls_number_parameters 721
_refine_ls_number_reflns 8305
_refine_ls_number_restraints 46
_refine_ls_restrained_S_all 1.060
_refine_ls_R_factor_all 0.0399
_refine_ls_R_factor_gt 0.0340
_refine_ls_shift/su_max 0.001
_refine_ls_shift/su_mean 0.000
_refine_ls_structure_factor_coef Fsqd
_refine_ls_weighting_details 'calc w=1/[\s^2^(Fo^2^)+(0.0569P)^2^+8.7274P] where P=(Fo^2^+2Fc^2^)/3'
_refine_ls_weighting_scheme calc
_refine_ls_wR_factor_gt 0.0949
_refine_ls_wR_factor_ref 0.0994
_reflns_number_gt 7382
_reflns_number_total 8305
_reflns_threshold_expression >2sigma(I)
_cod_data_source_file c5dt00904a2.cif
_cod_data_source_block 071714a_cheung
_cod_depositor_comments 'Adding full bibliography for 7034908--7034910.cif.'
_cod_original_cell_volume 4684.04(10)
_cod_original_formula_sum 'C48.50 H17 B Cl2 F19 Ir N4'
_cod_database_code 7034909
_cell_oxdiff_angle_alpha 89.961(2)
_cell_oxdiff_angle_beta 112.304(3)
_cell_oxdiff_angle_gamma 90.010(2)
_cell_oxdiff_length_a 21.9364(6)
_cell_oxdiff_length_b 13.8180(4)
_cell_oxdiff_length_c 16.7025(5)
_cell_oxdiff_measurement_reflns_used 10644
_cell_oxdiff_volume 4684.0(2)
_reflns_odcompleteness_completeness 99.47
_reflns_odcompleteness_iscentric 1
_reflns_odcompleteness_theta 68.13

loop_
_space_group_symop_id
_space_group_symop_operation_xyz
1 'x, y, z'
2 '-x, y+1/2, -z+1/2'
3 '-x, -y, -z'
4 'x, -y-1/2, z-1/2'

loop_
_atom_site_label
_atom_site_type_symbol
_atom_site_fract_x
_atom_site_fract_y
_atom_site_fract_z
_atom_site_U_iso_or_equiv
_atom_site_adp_type
_atom_site_occupancy
_atom_site_symmetry_multiplicity
_atom_site_calc_flag
_atom_site_disorder_assembly
_atom_site_disorder_group
_atom_site_refinement_flags_posn
_atom_site_refinement_flags_adp
Ir1 Ir 0.705056(8) 0.467856(12) -0.001009(11) 0.02995(8) Uani 1 1 d . . . .
Cl1 Cl 1.03251(11) 0.18498(17) -0.11823(14) 0.1046(8) Uani 1 1 d . . . .
F1 F 0.54231(18) 0.1778(3) -0.1795(3) 0.0813(12) Uani 1 1 d . . . .
F2 F 0.5310(2) 0.4703(3) -0.3218(3) 0.0956(15) Uani 1 1 d . . . .
F3 F 0.51137(18) 0.7085(2) 0.0095(3) 0.0811(12) Uani 1 1 d . . . .
F4 F 0.55350(17) 0.4311(3) 0.1791(2) 0.0707(10) Uani 1 1 d . . . .
F5 F 0.71929(14) 0.5810(3) 0.2435(2) 0.0587(8) Uani 1 1 d . . . .
F6 F 0.6864(2) 0.4725(4) 0.3527(3) 0.0935(15) Uani 1 1 d . . . .
F7 F 0.7820(3) 0.3946(3) 0.4964(3) 0.0995(15) Uani 1 1 d . . . .
F8 F 0.9105(2) 0.4302(3) 0.5274(2) 0.0919(13) Uani 1 1 d . . . .
F9 F 0.94400(17) 0.5329(3) 0.4174(2) 0.0654(9) Uani 1 1 d . . . .
F10 F 0.86426(17) 0.7315(2) 0.4090(2) 0.0584(8) Uani 1 1 d . . . .
F11 F 0.83564(18) 0.9144(2) 0.4218(2) 0.0659(9) Uani 1 1 d . . . .
F12 F 0.7784(2) 1.0232(2) 0.2781(3) 0.0745(11) Uani 1 1 d . . . .
F13 F 0.7654(3) 0.9487(3) 0.1215(3) 0.1030(17) Uani 1 1 d . . . .
F14 F 0.8024(2) 0.7671(3) 0.1086(2) 0.0854(13) Uani 1 1 d . . . .
F15 F 0.96511(15) 0.7503(3) 0.3404(2) 0.0688(10) Uani 1 1 d . . . .
F16 F 1.08642(15) 0.7328(2) 0.3451(3) 0.0657(9) Uani 1 1 d . . . .
F17 F 1.11971(15) 0.5812(3) 0.2677(2) 0.0658(9) Uani 1 1 d . . . .
F18 F 1.0273(2) 0.4466(3) 0.1852(4) 0.1080(18) Uani 1 1 d . . . .
F19 F 0.90548(17) 0.4594(2) 0.1825(3) 0.0898(15) Uani 1 1 d . . . .
N1 N 0.80513(18) 0.5803(3) 0.1613(2) 0.0378(8) Uani 1 1 d . . . .
N2 N 0.81902(18) 0.3712(3) -0.0453(2) 0.0394(9) Uani 1 1 d . . . .
N3 N 0.68479(17) 0.5740(3) -0.0939(2) 0.0379(8) Uani 1 1 d . . . .
N4 N 0.70468(17) 0.3621(3) 0.0851(3) 0.0375(8) Uani 1 1 d . . . .
C1 C 0.7699(2) 0.5433(3) 0.0997(3) 0.0315(9) Uani 1 1 d . . . .
C2 C 0.7774(2) 0.4089(3) -0.0302(3) 0.0358(9) Uani 1 1 d . . . .
C3 C 0.6360(2) 0.3978(3) -0.1034(3) 0.0385(10) Uani 1 1 d . . . .
C4 C 0.6132(2) 0.3033(4) -0.1045(4) 0.0460(11) Uani 1 1 d . . . .
H4 H 0.6308 0.2631 -0.0549 0.055 Uiso 1 1 calc . . R .
C5 C 0.5647(3) 0.2695(4) -0.1790(4) 0.0597(16) Uani 1 1 d . . . .
C6 C 0.5364(3) 0.3235(5) -0.2519(4) 0.0680(18) Uani 1 1 d . . . .
H6 H 0.5024 0.2984 -0.3019 0.082 Uiso 1 1 calc . . R .
C7 C 0.5596(3) 0.4156(5) -0.2493(4) 0.0627(16) Uani 1 1 d . . . .
C8 C 0.6090(2) 0.4555(4) -0.1783(4) 0.0477(12) Uani 1 1 d . . . .
C9 C 0.6362(2) 0.5538(4) -0.1719(3) 0.0460(11) Uani 1 1 d . . . .
C10 C 0.6160(3) 0.6256(5) -0.2355(4) 0.0654(16) Uani 1 1 d . . . .
H10 H 0.5828 0.6118 -0.2904 0.079 Uiso 1 1 calc . . R .
C11 C 0.6443(3) 0.7162(5) -0.2189(4) 0.0695(17) Uani 1 1 d . . . .
H11 H 0.6309 0.7650 -0.2621 0.083 Uiso 1 1 calc . . R .
C12 C 0.6923(3) 0.7351(4) -0.1384(4) 0.0576(14) Uani 1 1 d . . . .
H12 H 0.7116 0.7976 -0.1252 0.069 Uiso 1 1 calc . . R .
C13 C 0.7115(2) 0.6634(4) -0.0782(3) 0.0433(11) Uani 1 1 d . . . .
H13 H 0.7450 0.6766 -0.0233 0.052 Uiso 1 1 calc . . R .
C14 C 0.6304(2) 0.5182(3) 0.0339(3) 0.0363(10) Uani 1 1 d . . . .
C15 C 0.5943(2) 0.6037(3) 0.0066(4) 0.0435(11) Uani 1 1 d . . . .
H15 H 0.6024 0.6455 -0.0333 0.052 Uiso 1 1 calc . . R .
C16 C 0.5471(3) 0.6260(4) 0.0383(4) 0.0531(13) Uani 1 1 d . . . .
C17 C 0.5329(2) 0.5706(4) 0.0963(4) 0.0541(14) Uani 1 1 d . . . .
H17 H 0.5002 0.5891 0.1177 0.065 Uiso 1 1 calc . . R .
C18 C 0.5683(2) 0.4868(4) 0.1223(4) 0.0470(12) Uani 1 1 d . . . .
C19 C 0.6171(2) 0.4583(3) 0.0930(3) 0.0367(10) Uani 1 1 d . . . .
C20 C 0.6574(2) 0.3707(4) 0.1198(3) 0.0420(10) Uani 1 1 d . . . .
C21 C 0.6514(3) 0.2984(5) 0.1739(4) 0.0661(17) Uani 1 1 d . . . .
H21 H 0.6191 0.3043 0.1987 0.079 Uiso 1 1 calc . . R .
C22 C 0.6914(3) 0.2185(6) 0.1923(5) 0.086(2) Uani 1 1 d . . . .
H22 H 0.6867 0.1693 0.2293 0.103 Uiso 1 1 calc . . R .
C23 C 0.7390(3) 0.2102(5) 0.1564(5) 0.077(2) Uani 1 1 d . . . .
H23 H 0.7668 0.1551 0.1674 0.092 Uiso 1 1 calc . . R .
C24 C 0.7444(3) 0.2845(4) 0.1043(4) 0.0504(13) Uani 1 1 d . . . .
H24 H 0.7777 0.2805 0.0810 0.061 Uiso 1 1 calc . . R .
C25 C 0.8702(2) 0.3288(4) -0.0629(3) 0.0407(11) Uani 1 1 d . . . .
C26 C 0.8556(3) 0.2598(4) -0.1268(4) 0.0584(14) Uani 1 1 d . . . .
H26 H 0.8110 0.2419 -0.1583 0.070 Uiso 1 1 calc . . R .
C27 C 0.9058(4) 0.2164(5) -0.1453(5) 0.0682(18) Uani 1 1 d . . . .
H27 H 0.8963 0.1700 -0.1904 0.082 Uiso 1 1 calc . . R .
C28 C 0.9684(3) 0.2420(5) -0.0977(4) 0.0666(19) Uani 1 1 d . . . .
C29 C 0.9846(3) 0.3115(7) -0.0355(4) 0.080(2) Uani 1 1 d . . . .
H29 H 1.0293 0.3296 -0.0052 0.096 Uiso 1 1 calc . . R .
C30 C 0.9341(3) 0.3560(6) -0.0169(4) 0.0666(17) Uani 1 1 d . . . .
H30 H 0.9439 0.4041 0.0268 0.080 Uiso 1 1 calc . . R .
C31 C 0.8335(2) 0.5583(3) 0.3221(3) 0.0394(10) Uani 1 1 d . . . .
C32 C 0.7692(3) 0.5411(4) 0.3120(3) 0.0474(12) Uani 1 1 d . . . .
C33 C 0.7502(3) 0.4867(5) 0.3682(4) 0.0616(16) Uani 1 1 d . . . .
C34 C 0.7984(4) 0.4491(5) 0.4407(4) 0.0666(17) Uani 1 1 d . . . .
C35 C 0.8627(4) 0.4661(4) 0.4555(4) 0.0636(16) Uani 1 1 d . . . .
C36 C 0.8796(3) 0.5194(4) 0.3974(3) 0.0479(12) Uani 1 1 d . . . .
C37 C 0.8307(2) 0.7367(4) 0.2554(3) 0.0457(11) Uani 1 1 d . . . .
C38 C 0.8381(2) 0.7792(3) 0.3365(3) 0.0429(11) Uani 1 1 d . . . .
C39 C 0.8230(3) 0.8759(4) 0.3426(4) 0.0506(12) Uani 1 1 d . . . .
C40 C 0.7960(3) 0.9312(4) 0.2725(4) 0.0585(15) Uani 1 1 d . . . .
C41 C 0.7882(3) 0.8947(4) 0.1924(4) 0.0606(15) Uani 1 1 d . . . .
C42 C 0.8069(3) 0.7981(4) 0.1871(4) 0.0561(14) Uani 1 1 d . . . .
C43 C 0.9272(2) 0.6095(3) 0.2566(3) 0.0374(10) Uani 1 1 d . . . .
C44 C 0.9770(2) 0.6746(3) 0.2986(3) 0.0384(10) Uani 1 1 d . . . .
C45 C 1.0408(2) 0.6667(3) 0.3027(3) 0.0415(10) Uani 1 1 d . . . .
C46 C 1.0577(2) 0.5903(4) 0.2641(3) 0.0451(11) Uani 1 1 d . . . .
C47 C 1.0109(3) 0.5223(4) 0.2229(4) 0.0589(15) Uani 1 1 d . . . .
C48 C 0.9474(3) 0.5324(3) 0.2207(4) 0.0512(13) Uani 1 1 d . . . .
B1 B 0.8510(3) 0.6217(4) 0.2500(3) 0.0381(11) Uani 1 1 d . . . .
Cl2A Cl 0.6345(6) 1.0700(8) 0.0643(7) 0.122(3) Uani 0.25 1 d A 2 D U
Cl3A Cl 0.6179(8) 0.8808(11) -0.0075(11) 0.108(4) Uani 0.25 1 d A 2 D U
C49A C 0.5778(12) 0.9821(17) 0.010(2) 0.105(7) Uani 0.25 1 d A 2 D U
H49A H 0.5475 1.0080 -0.0466 0.126 Uiso 0.25 1 calc A 2 R .
H49B H 0.5513 0.9638 0.0439 0.126 Uiso 0.25 1 calc A 2 R .
Cl2 Cl 0.5751(5) 1.0881(8) 0.0184(7) 0.111(3) Uani 0.25 1 d B 1 D U
Cl3 Cl 0.6020(11) 0.8836(13) 0.0147(12) 0.117(5) Uani 0.25 1 d B 1 D U
C49 C 0.6107(10) 0.9974(12) -0.0229(12) 0.058(4) Uani 0.25 1 d B 1 D U
H49C H 0.5898 0.9979 -0.0868 0.069 Uiso 0.25 1 calc B 1 R .
H49D H 0.6582 1.0116 -0.0063 0.069 Uiso 0.25 1 calc B 1 R .

loop_
_atom_site_aniso_label
_atom_site_aniso_U_11
_atom_site_aniso_U_22
_atom_site_aniso_U_33
_atom_site_aniso_U_23
_atom_site_aniso_U_13
_atom_site_aniso_U_12
Ir1 0.02116(11) 0.03117(11) 0.04051(12) 0.00077(7) 0.01506(8) 0.00373(6)
Cl1 0.1154(14) 0.1274(16) 0.1138(14) 0.0602(13) 0.0916(13) 0.0860(14)
F1 0.063(2) 0.062(2) 0.117(3) -0.044(2) 0.033(2) -0.0213(18)
F2 0.072(3) 0.114(4) 0.064(2) 0.001(2) -0.015(2) 0.003(2)
F3 0.066(2) 0.0476(18) 0.152(4) 0.010(2) 0.066(2) 0.0248(17)
F4 0.061(2) 0.091(3) 0.085(2) 0.014(2) 0.0551(19) 0.0093(19)
F5 0.0387(15) 0.079(2) 0.0618(18) -0.0070(17) 0.0223(14) 0.0013(15)
F6 0.081(3) 0.128(4) 0.100(3) -0.018(3) 0.066(3) -0.035(2)
F7 0.154(4) 0.087(3) 0.091(3) 0.010(2) 0.084(3) -0.024(3)
F8 0.112(3) 0.104(3) 0.059(2) 0.038(2) 0.032(2) 0.018(3)
F9 0.0489(18) 0.088(3) 0.0514(18) 0.0244(16) 0.0097(15) 0.0062(16)
F10 0.077(2) 0.0446(17) 0.0577(18) -0.0050(14) 0.0299(17) 0.0017(15)
F11 0.080(2) 0.0477(18) 0.086(2) -0.0158(17) 0.050(2) -0.0031(16)
F12 0.076(2) 0.0358(17) 0.116(3) 0.0081(17) 0.041(2) 0.0076(15)
F13 0.128(4) 0.062(2) 0.083(3) 0.029(2) -0.001(3) -0.007(2)
F14 0.133(4) 0.050(2) 0.061(2) 0.0093(16) 0.023(2) -0.021(2)
F15 0.0410(16) 0.070(2) 0.096(2) -0.0484(19) 0.0259(17) -0.0096(15)
F16 0.0407(16) 0.0529(18) 0.104(3) -0.0158(18) 0.0283(17) -0.0159(14)
F17 0.0434(16) 0.065(2) 0.098(3) 0.0002(19) 0.0369(17) 0.0101(15)
F18 0.059(2) 0.089(3) 0.153(4) -0.067(3) 0.015(3) 0.025(2)
F19 0.0436(19) 0.0429(19) 0.152(4) -0.040(2) 0.002(2) 0.0051(14)
N1 0.0330(19) 0.039(2) 0.042(2) 0.0063(17) 0.0149(17) 0.0009(16)
N2 0.0330(19) 0.046(2) 0.045(2) 0.0075(17) 0.0219(17) 0.0123(17)
N3 0.0286(18) 0.045(2) 0.047(2) 0.0087(17) 0.0219(16) 0.0080(16)
N4 0.0309(18) 0.037(2) 0.050(2) 0.0077(17) 0.0210(17) 0.0047(15)
C1 0.025(2) 0.034(2) 0.039(2) 0.0038(18) 0.0165(19) 0.0054(17)
C2 0.029(2) 0.040(2) 0.041(2) 0.0022(19) 0.0153(18) 0.0013(19)
C3 0.0242(19) 0.043(2) 0.052(3) -0.011(2) 0.0192(19) 0.0051(18)
C4 0.034(2) 0.045(3) 0.066(3) -0.013(2) 0.025(2) 0.003(2)
C5 0.037(3) 0.051(3) 0.093(4) -0.034(3) 0.027(3) -0.005(2)
C6 0.034(3) 0.087(5) 0.077(4) -0.037(4) 0.013(3) 0.000(3)
C7 0.034(3) 0.084(5) 0.061(3) -0.012(3) 0.007(2) 0.007(3)
C8 0.026(2) 0.059(3) 0.055(3) -0.007(2) 0.012(2) 0.008(2)
C9 0.029(2) 0.055(3) 0.051(3) 0.008(2) 0.012(2) 0.013(2)
C10 0.047(3) 0.086(5) 0.054(3) 0.019(3) 0.008(3) 0.017(3)
C11 0.060(4) 0.068(4) 0.079(4) 0.033(3) 0.025(3) 0.020(3)
C12 0.049(3) 0.051(3) 0.079(4) 0.022(3) 0.032(3) 0.011(2)
C13 0.036(2) 0.042(3) 0.058(3) 0.005(2) 0.025(2) 0.004(2)
C14 0.025(2) 0.038(2) 0.049(2) -0.0093(19) 0.0165(19) -0.0008(17)
C15 0.034(2) 0.033(2) 0.071(3) -0.001(2) 0.028(2) 0.0045(19)
C16 0.041(3) 0.035(3) 0.090(4) -0.010(3) 0.032(3) 0.006(2)
C17 0.037(3) 0.055(3) 0.084(4) -0.015(3) 0.038(3) 0.002(2)
C18 0.036(2) 0.057(3) 0.058(3) -0.002(2) 0.029(2) 0.001(2)
C19 0.023(2) 0.043(3) 0.048(2) -0.0031(19) 0.0180(19) 0.0007(17)
C20 0.031(2) 0.046(3) 0.055(3) 0.005(2) 0.022(2) 0.003(2)
C21 0.051(3) 0.077(4) 0.088(4) 0.030(3) 0.047(3) 0.011(3)
C22 0.075(4) 0.085(5) 0.120(6) 0.062(5) 0.061(4) 0.030(4)
C23 0.065(4) 0.069(4) 0.113(5) 0.049(4) 0.052(4) 0.032(3)
C24 0.043(3) 0.050(3) 0.069(3) 0.020(3) 0.034(3) 0.014(2)
C25 0.040(2) 0.049(3) 0.042(2) 0.013(2) 0.026(2) 0.020(2)
C26 0.070(4) 0.050(3) 0.075(4) 0.005(3) 0.050(3) 0.007(3)
C27 0.093(5) 0.053(3) 0.086(4) 0.005(3) 0.063(4) 0.017(3)
C28 0.082(4) 0.080(4) 0.062(3) 0.037(3) 0.054(3) 0.052(4)
C29 0.045(3) 0.140(7) 0.058(3) 0.019(4) 0.022(3) 0.033(4)
C30 0.045(3) 0.106(5) 0.053(3) -0.004(3) 0.024(3) 0.023(3)
C31 0.046(3) 0.029(2) 0.043(2) -0.0054(19) 0.016(2) 0.0006(19)
C32 0.052(3) 0.045(3) 0.051(3) -0.013(2) 0.025(3) -0.005(2)
C33 0.071(4) 0.065(4) 0.068(4) -0.018(3) 0.048(3) -0.020(3)
C34 0.100(5) 0.054(3) 0.062(4) -0.001(3) 0.049(4) -0.012(3)
C35 0.087(5) 0.059(4) 0.051(3) 0.007(3) 0.033(3) 0.003(3)
C36 0.058(3) 0.042(3) 0.044(3) 0.001(2) 0.020(2) 0.001(2)
C37 0.030(2) 0.036(3) 0.064(3) 0.008(2) 0.011(2) -0.0026(19)
C38 0.032(2) 0.030(2) 0.065(3) -0.007(2) 0.016(2) 0.0021(18)
C39 0.048(3) 0.044(3) 0.069(3) -0.004(3) 0.032(3) -0.006(2)
C40 0.040(3) 0.037(3) 0.090(4) 0.013(3) 0.015(3) -0.002(2)
C41 0.056(3) 0.040(3) 0.072(4) 0.012(3) 0.009(3) -0.005(2)
C42 0.065(3) 0.044(3) 0.051(3) 0.000(2) 0.013(3) -0.011(3)
C43 0.037(2) 0.029(2) 0.042(2) 0.0048(18) 0.0093(19) 0.0018(18)
C44 0.037(2) 0.034(2) 0.046(2) -0.0026(19) 0.018(2) -0.0013(19)
C45 0.038(2) 0.036(2) 0.049(3) 0.003(2) 0.015(2) -0.0062(19)
C46 0.035(2) 0.046(3) 0.058(3) 0.009(2) 0.022(2) 0.009(2)
C47 0.046(3) 0.042(3) 0.078(4) -0.013(3) 0.012(3) 0.016(2)
C48 0.039(3) 0.033(3) 0.069(3) -0.008(2) 0.007(3) 0.003(2)
B1 0.034(3) 0.031(3) 0.045(3) 0.005(2) 0.010(2) 0.000(2)
Cl2A 0.135(8) 0.105(6) 0.116(7) -0.023(5) 0.038(6) -0.002(6)
Cl3A 0.100(8) 0.086(5) 0.121(11) -0.011(6) 0.022(7) -0.027(5)
C49A 0.107(11) 0.103(9) 0.095(11) 0.011(9) 0.028(8) -0.004(6)
Cl2 0.105(6) 0.134(7) 0.117(6) -0.043(6) 0.069(6) -0.022(6)
Cl3 0.151(13) 0.105(6) 0.100(8) 0.009(6) 0.055(7) -0.049(7)
C49 0.047(8) 0.069(7) 0.038(8) 0.000(6) -0.005(6) -0.005(6)

loop_
_atom_type_symbol
_atom_type_description
_atom_type_scat_dispersion_real
_atom_type_scat_dispersion_imag
_atom_type_scat_source
C C 0.0181 0.0091 'International Tables Vol C Tables 4.2.6.8 and 6.1.1.4'
H H 0.0000 0.0000 'International Tables Vol C Tables 4.2.6.8 and 6.1.1.4'
N N 0.0311 0.0180 'International Tables Vol C Tables 4.2.6.8 and 6.1.1.4'
Cl Cl 0.3639 0.7018 'International Tables Vol C Tables 4.2.6.8 and 6.1.1.4'
F F 0.0727 0.0534 'International Tables Vol C Tables 4.2.6.8 and 6.1.1.4'
Ir Ir -4.7710 6.5667 'International Tables Vol C Tables 4.2.6.8 and 6.1.1.4'
B B 0.0090 0.0039 'International Tables Vol C Tables 4.2.6.8 and 6.1.1.4'

loop_
_geom_angle_atom_site_label_1
_geom_angle_atom_site_label_2
_geom_angle_atom_site_label_3
_geom_angle
N4 Ir1 N3 168.20(14)
N4 Ir1 C14 80.05(17)
C1 Ir1 N3 98.15(16)
C1 Ir1 N4 88.44(16)
C1 Ir1 C3 176.83(16)
C1 Ir1 C14 88.53(17)
C2 Ir1 N3 94.06(16)
C2 Ir1 N4 95.46(16)
C2 Ir1 C1 92.28(17)
C2 Ir1 C3 90.47(17)
C2 Ir1 C14 175.41(18)
C3 Ir1 N3 80.06(18)
C3 Ir1 N4 92.88(18)
C3 Ir1 C14 88.86(17)
C14 Ir1 N3 90.30(17)
C1 N1 B1 174.0(4)
C2 N2 C25 178.1(5)
C9 N3 Ir1 116.2(3)
C13 N3 Ir1 123.5(3)
C13 N3 C9 119.9(4)
C20 N4 Ir1 116.0(3)
C24 N4 Ir1 124.2(3)
C24 N4 C20 119.7(4)
N1 C1 Ir1 173.9(4)
N2 C2 Ir1 177.0(4)
C4 C3 Ir1 127.0(4)
C4 C3 C8 119.3(5)
C8 C3 Ir1 113.7(4)
C3 C4 H4 120.7
C5 C4 C3 118.7(5)
C5 C4 H4 120.7
F1 C5 C4 118.4(6)
F1 C5 C6 117.8(5)
C6 C5 C4 123.8(6)
C5 C6 H6 121.8
C5 C6 C7 116.5(5)
C7 C6 H6 121.8
F2 C7 C6 116.7(5)
F2 C7 C8 119.3(6)
C6 C7 C8 124.1(6)
C3 C8 C9 115.8(4)
C7 C8 C3 117.7(5)
C7 C8 C9 126.5(5)
N3 C9 C8 114.0(4)
N3 C9 C10 119.3(5)
C10 C9 C8 126.7(5)
C9 C10 H10 119.9
C11 C10 C9 120.2(6)
C11 C10 H10 119.9
C10 C11 H11 120.5
C10 C11 C12 119.1(5)
C12 C11 H11 120.5
C11 C12 H12 120.3
C13 C12 C11 119.3(6)
C13 C12 H12 120.3
N3 C13 C12 122.2(5)
N3 C13 H13 118.9
C12 C13 H13 118.9
C15 C14 Ir1 127.4(4)
C15 C14 C19 119.0(4)
C19 C14 Ir1 113.7(3)
C14 C15 H15 120.5
C16 C15 C14 118.9(5)
C16 C15 H15 120.5
F3 C16 C15 118.1(5)
C17 C16 F3 117.8(5)
C17 C16 C15 124.1(5)
C16 C17 H17 121.7
C16 C17 C18 116.6(4)
C18 C17 H17 121.7
F4 C18 C17 116.5(4)
F4 C18 C19 120.4(5)
C17 C18 C19 123.1(5)
C14 C19 C20 116.1(4)
C18 C19 C14 118.3(4)
C18 C19 C20 125.6(4)
N4 C20 C19 114.0(4)
N4 C20 C21 119.1(4)
C21 C20 C19 126.9(4)
C20 C21 H21 119.4
C22 C21 C20 121.1(5)
C22 C21 H21 119.4
C21 C22 H22 120.3
C21 C22 C23 119.4(6)
C23 C22 H22 120.3
C22 C23 H23 121.0
C24 C23 C22 118.0(5)
C24 C23 H23 121.0
N4 C24 C23 122.7(5)
N4 C24 H24 118.6
C23 C24 H24 118.6
C26 C25 N2 119.1(5)
C30 C25 N2 120.0(5)
C30 C25 C26 120.9(5)
C25 C26 H26 120.0
C25 C26 C27 120.1(6)
C27 C26 H26 120.0
C26 C27 H27 120.9
C28 C27 C26 118.2(6)
C28 C27 H27 120.9
C27 C28 Cl1 118.7(5)
C27 C28 C29 123.3(5)
C29 C28 Cl1 118.0(6)
C28 C29 H29 120.7
C28 C29 C30 118.7(6)
C30 C29 H29 120.7
C25 C30 C29 118.8(6)
C25 C30 H30 120.6
C29 C30 H30 120.6
C32 C31 C36 113.8(5)
C32 C31 B1 120.9(4)
C36 C31 B1 125.2(4)
F5 C32 C31 119.4(5)
F5 C32 C33 115.9(5)
C31 C32 C33 124.6(6)
F6 C33 C32 120.7(6)
F6 C33 C34 120.9(6)
C34 C33 C32 118.4(6)
F7 C34 C33 120.2(7)
F7 C34 C35 120.1(7)
C35 C34 C33 119.7(6)
F8 C35 C34 120.0(6)
F8 C35 C36 119.8(6)
C34 C35 C36 120.2(6)
F9 C36 C31 120.7(5)
F9 C36 C35 116.1(5)
C35 C36 C31 123.2(6)
C38 C37 B1 120.5(4)
C42 C37 C38 114.2(5)
C42 C37 B1 125.2(5)
F10 C38 C37 121.7(4)
F10 C38 C39 116.7(5)
C39 C38 C37 121.4(5)
F11 C39 C38 118.9(5)
C40 C39 F11 119.5(5)
C40 C39 C38 121.6(6)
F12 C40 C41 118.8(5)
C39 C40 F12 121.6(6)
C39 C40 C41 119.6(5)
F13 C41 C40 121.8(6)
F13 C41 C42 119.8(6)
C40 C41 C42 118.4(5)
F14 C42 C37 118.9(5)
F14 C42 C41 116.6(5)
C37 C42 C41 124.5(6)
C44 C43 B1 123.8(4)
C48 C43 C44 113.7(4)
C48 C43 B1 122.6(4)
F15 C44 C43 120.0(4)
F15 C44 C45 115.6(4)
C45 C44 C43 124.4(4)
F16 C45 C44 120.7(4)
F16 C45 C46 119.8(4)
C46 C45 C44 119.4(4)
F17 C46 C45 120.3(5)
F17 C46 C47 120.7(5)
C45 C46 C47 119.0(4)
F18 C47 C46 119.3(5)
F18 C47 C48 120.8(5)
C46 C47 C48 119.9(5)
F19 C48 C43 120.7(5)
F19 C48 C47 115.8(5)
C43 C48 C47 123.5(5)
N1 B1 C31 104.8(4)
N1 B1 C37 108.4(4)
N1 B1 C43 107.5(4)
C31 B1 C37 109.1(4)
C43 B1 C31 114.1(4)
C43 B1 C37 112.4(4)
Cl2A C49A Cl3A 110.2(15)
Cl2A C49A H49A 109.6
Cl2A C49A H49B 109.6
Cl3A C49A H49A 109.6
Cl3A C49A H49B 109.6
H49A C49A H49B 108.1
Cl2 C49 H49C 109.1
Cl2 C49 H49D 109.1
Cl3 C49 Cl2 112.4(14)
Cl3 C49 H49C 109.1
Cl3 C49 H49D 109.1
H49C C49 H49D 107.8

loop_
_geom_bond_atom_site_label_1
_geom_bond_atom_site_label_2
_geom_bond_distance
Ir1 N3 2.058(4)
Ir1 N4 2.053(4)
Ir1 C1 2.032(5)
Ir1 C2 2.001(4)
Ir1 C3 2.047(4)
Ir1 C14 2.056(4)
Cl1 C28 1.755(5)
F1 C5 1.358(7)
F2 C7 1.362(8)
F3 C16 1.364(6)
F4 C18 1.353(6)
F5 C32 1.364(6)
F6 C33 1.338(7)
F7 C34 1.349(7)
F8 C35 1.353(8)
F9 C36 1.335(7)
F10 C38 1.306(6)
F11 C39 1.353(6)
F12 C40 1.343(7)
F13 C41 1.327(7)
F14 C42 1.347(7)
F15 C44 1.337(5)
F16 C45 1.341(5)
F17 C46 1.344(5)
F18 C47 1.338(6)
F19 C48 1.351(6)
N1 C1 1.146(6)
N1 B1 1.550(6)
N2 C2 1.159(6)
N2 C25 1.393(5)
N3 C9 1.362(6)
N3 C13 1.349(6)
N4 C20 1.372(6)
N4 C24 1.342(6)
C3 C4 1.396(7)
C3 C8 1.411(7)
C4 H4 0.9500
C4 C5 1.377(8)
C5 C6 1.360(10)
C6 H6 0.9500
C6 C7 1.365(10)
C7 C8 1.382(8)
C8 C9 1.471(8)
C9 C10 1.397(8)
C10 H10 0.9500
C10 C11 1.378(10)
C11 H11 0.9500
C11 C12 1.382(9)
C12 H12 0.9500
C12 C13 1.360(7)
C13 H13 0.9500
C14 C15 1.399(7)
C14 C19 1.402(7)
C15 H15 0.9500
C15 C16 1.364(7)
C16 C17 1.359(8)
C17 H17 0.9500
C17 C18 1.370(8)
C18 C19 1.391(6)
C19 C20 1.465(6)
C20 C21 1.387(7)
C21 H21 0.9500
C21 C22 1.369(9)
C22 H22 0.9500
C22 C23 1.391(9)
C23 H23 0.9500
C23 C24 1.380(8)
C24 H24 0.9500
C25 C26 1.374(8)
C25 C30 1.371(8)
C26 H26 0.9500
C26 C27 1.389(8)
C27 H27 0.9500
C27 C28 1.347(10)
C28 C29 1.361(11)
C29 H29 0.9500
C29 C30 1.401(8)
C30 H30 0.9500
C31 C32 1.377(7)
C31 C36 1.388(7)
C31 B1 1.648(7)
C32 C33 1.383(8)
C33 C34 1.372(10)
C34 C35 1.356(10)
C35 C36 1.377(8)
C37 C38 1.427(7)
C37 C42 1.357(7)
C37 B1 1.662(7)
C38 C39 1.391(7)
C39 C40 1.335(8)
C40 C41 1.378(9)
C41 C42 1.409(8)
C43 C44 1.383(6)
C43 C48 1.377(7)
C43 B1 1.642(7)
C44 C45 1.380(6)
C45 C46 1.358(7)
C46 C47 1.369(8)
C47 C48 1.385(8)
Cl2A C49A 1.731(19)
Cl3A C49A 1.734(19)
C49A H49A 0.9900
C49A H49B 0.9900
Cl2 C49 1.751(17)
Cl3 C49 1.730(17)
C49 H49C 0.9900
C49 H49D 0.9900
